data_4089418
loop_
_publ_author_name
'Tonks, Ian A.'
'Meier, Josef C.'
'Bercaw, John E.'

_publ_section_title
;
 Alkyne Hydroamination and Trimerization with Titanium
 Bis(phenolate)pyridine Complexes: Evidence for Low-Valent Titanium
 Intermediates and Synthesis of an Ethylene Adduct of Titanium(II)
;
_journal_issue 12
_journal_name_full Organometallics
_journal_page_first 3451
_journal_paper_doi 10.1021/om400080g
_journal_volume 32
_journal_year 2013
_chemical_formula_moiety 'C37 H53 N2 O2 Ti, 0.5(C5 H12)'
_chemical_formula_sum 'C39.5 H59 N2 O2 Ti'
_chemical_formula_weight 641.79
_space_group_IT_number 14
_space_group_name_Hall '-P 2yn'
_space_group_name_H-M_alt 'P 1 21/n 1'
_symmetry_cell_setting monoclinic
_symmetry_space_group_name_H-M 'P 1 21/n 1'
_atom_sites_solution_hydrogens geom
_atom_sites_solution_primary direct
_atom_sites_solution_secondary difmap
_audit_creation_method SHELXL-97
_cell_angle_alpha 90.00
_cell_angle_beta 104.343(2)
_cell_angle_gamma 90.00
_cell_formula_units_Z 4
_cell_length_a 17.7536(5)
_cell_length_b 10.5239(3)
_cell_length_c 20.7880(6)
_cell_measurement_reflns_used 9906
_cell_measurement_temperature 100(2)
_cell_measurement_theta_max 25.01
_cell_measurement_theta_min 2.18
_cell_volume 3762.91(19)
_computing_cell_refinement 'Bruker SAINT-Plus v7.66A'
_computing_data_collection 'Bruker APEX2 v2009.7-0'
_computing_data_reduction 'Bruker SAINT-Plus v7.66A'
_computing_molecular_graphics 'Bruker XP v5.1'
_computing_publication_material 'Bruker XCIF 2008'
_computing_structure_refinement 'SHELXL-97 (Sheldrick, 2008)'
_computing_structure_solution 'SHELXS-97 (Sheldrick, 2008)'
_diffrn_ambient_temperature 100(2)
_diffrn_measured_fraction_theta_full 0.932
_diffrn_measured_fraction_theta_max 0.932
_diffrn_measurement_device_type 'Bruker KAPPA APEX II'
_diffrn_measurement_method '\w scans; 14 settings'
_diffrn_radiation_monochromator graphite
_diffrn_radiation_source 'fine-focus sealed tube'
_diffrn_radiation_type MoK\a
_diffrn_radiation_wavelength 0.71073
_diffrn_reflns_av_R_equivalents 0.0878
_diffrn_reflns_av_sigmaI/netI 0.0906
_diffrn_reflns_limit_h_max 24
_diffrn_reflns_limit_h_min -23
_diffrn_reflns_limit_k_max 14
_diffrn_reflns_limit_k_min -14
_diffrn_reflns_limit_l_max 29
_diffrn_reflns_limit_l_min -28
_diffrn_reflns_number 109497
_diffrn_reflns_theta_full 29.99
_diffrn_reflns_theta_max 29.99
_diffrn_reflns_theta_min 2.02
_exptl_absorpt_coefficient_mu 0.261
_exptl_absorpt_correction_T_max 0.9794
_exptl_absorpt_correction_T_min 0.9472
_exptl_absorpt_correction_type none
_exptl_crystal_colour 'Dark red'
_exptl_crystal_density_diffrn 1.133
_exptl_crystal_density_method 'not measured'
_exptl_crystal_description Blade
_exptl_crystal_F_000 1392
_exptl_crystal_size_max 0.21
_exptl_crystal_size_mid 0.13
_exptl_crystal_size_min 0.08
_refine_diff_density_max 1.294
_refine_diff_density_min -0.596
_refine_diff_density_rms 0.061
_refine_ls_extinction_method none
_refine_ls_goodness_of_fit_ref 2.095
_refine_ls_hydrogen_treatment Riding
_refine_ls_matrix_type 'Full matrix'
_refine_ls_number_parameters 464
_refine_ls_number_reflns 10215
_refine_ls_number_restraints 7
_refine_ls_restrained_S_all 2.097
_refine_ls_R_factor_all 0.1167
_refine_ls_R_factor_gt 0.0612
_refine_ls_shift/su_max 0.003
_refine_ls_shift/su_mean 0.000
_refine_ls_structure_factor_coef Fsqd
_refine_ls_weighting_details w=1/s^2^(Fo^2^)
_refine_ls_weighting_scheme sigma
_refine_ls_wR_factor_gt 0.0614
_refine_ls_wR_factor_ref 0.0627
_reflns_number_gt 5835
_reflns_number_total 10215
_reflns_threshold_expression >2sigma(I)
_cod_data_source_file om400080g_si_002.cif
_cod_data_source_block 7
_cod_depositor_comments
;
The following automatic conversions were performed:

data item '_refine_ls_weighting_scheme' value 'Sigma' was changed to
'sigma' in accordance with the
/home/saulius/struct/COD-crude-data/automatic-downloads/DataCite-retrospective/ACS/depositions/lib/dictionaries/cif_core.dic
dictionary named 'cif_core.dic' version 2.4.2 last updated on
2011-04-26.

data item '_symmetry_cell_setting' value 'Monoclinic' was changed to
'monoclinic' in accordance with the
/home/saulius/struct/COD-crude-data/automatic-downloads/DataCite-retrospective/ACS/depositions/lib/dictionaries/cif_core.dic
dictionary named 'cif_core.dic' version 2.4.2 last updated on
2011-04-26.

data item '_atom_sites_solution_primary' value 'Direct methods' was
changed to 'direct'.

data item '_atom_sites_solution_secondary' value 'Difference Fourier
map' was changed to 'difmap'.

data item '_atom_sites_solution_hydrogens' value 'Geometric
positions' was changed to 'geom'.

Automatic conversion script
Id: cif_fix_values 6909 2019-04-08 15:41:33Z antanas 
;
_cod_original_sg_symbol_H-M P2(1)/n
_cod_original_formula_sum 'C39.50 H59 N2 O2 Ti'
_cod_database_code 4089418

loop_
_symmetry_equiv_pos_as_xyz
'x, y, z'
'-x+1/2, y+1/2, -z+1/2'
'-x, -y, -z'
'x-1/2, -y-1/2, z-1/2'

loop_
_atom_site_label
_atom_site_type_symbol
_atom_site_fract_x
_atom_site_fract_y
_atom_site_fract_z
_atom_site_U_iso_or_equiv
_atom_site_adp_type
_atom_site_occupancy
_atom_site_symmetry_multiplicity
_atom_site_calc_flag
_atom_site_refinement_flags
_atom_site_disorder_assembly
_atom_site_disorder_group
Ti1 Ti 0.68248(2) 0.17499(4) -0.04371(2) 0.02558(11) Uani 1 1 d . . .
O1 O 0.70894(8) 0.13268(13) -0.12430(6) 0.0240(4) Uani 1 1 d . . .
O2 O 0.61423(8) 0.13280(13) 0.00999(7) 0.0257(4) Uani 1 1 d . . .
N1 N 0.74627(10) -0.00168(16) -0.00357(9) 0.0225(5) Uani 1 1 d . . .
N2 N 0.57794(10) 0.24855(18) -0.12089(9) 0.0307(5) Uani 1 1 d . . .
C1 C 0.77977(13) 0.0986(2) -0.13146(11) 0.0226(6) Uani 1 1 d . . .
C2 C 0.80995(13) 0.1520(2) -0.18204(10) 0.0246(6) Uani 1 1 d . . .
C3 C 0.88322(13) 0.1134(2) -0.18522(10) 0.0260(6) Uani 1 1 d . . .
H3 H 0.9043 0.1497 -0.2188 0.031 Uiso 1 1 calc R . .
C4 C 0.92876(13) 0.0244(2) -0.14250(10) 0.0239(6) Uani 1 1 d . . .
C5 C 0.89656(13) -0.0283(2) -0.09495(10) 0.0236(6) Uani 1 1 d . . .
H5 H 0.9255 -0.0895 -0.0653 0.028 Uiso 1 1 calc R . .
C6 C 0.82193(13) 0.0058(2) -0.08905(10) 0.0218(6) Uani 1 1 d . . .
C7 C 0.78915(12) -0.0637(2) -0.04028(10) 0.0220(6) Uani 1 1 d . . .
C8 C 0.80367(12) -0.1944(2) -0.03203(10) 0.0274(6) Uani 1 1 d . . .
H8 H 0.8316 -0.2367 -0.0593 0.033 Uiso 1 1 calc R . .
C9 C 0.77825(12) -0.2619(2) 0.01461(11) 0.0271(6) Uani 1 1 d . . .
H9 H 0.7865 -0.3510 0.0192 0.032 Uiso 1 1 calc R . .
C10 C 0.74042(12) -0.1973(2) 0.05472(10) 0.0273(6) Uani 1 1 d . . .
H10 H 0.7240 -0.2417 0.0886 0.033 Uiso 1 1 calc R . .
C11 C 0.72581(12) -0.0676(2) 0.04629(11) 0.0238(6) Uani 1 1 d . . .
C12 C 0.68810(13) -0.0027(2) 0.09310(11) 0.0244(6) Uani 1 1 d . . .
C13 C 0.70873(13) -0.0415(2) 0.15966(11) 0.0291(6) Uani 1 1 d . . .
H13 H 0.7490 -0.1026 0.1731 0.035 Uiso 1 1 calc R . .
C14 C 0.67261(13) 0.0059(2) 0.20645(11) 0.0305(6) Uani 1 1 d . A .
C15 C 0.61299(13) 0.0940(2) 0.18390(11) 0.0293(6) Uani 1 1 d . . .
H15 H 0.5867 0.1263 0.2150 0.035 Uiso 1 1 calc R . .
C16 C 0.58972(13) 0.1375(2) 0.11887(11) 0.0259(6) Uani 1 1 d . . .
C17 C 0.63113(13) 0.0907(2) 0.07314(11) 0.0240(6) Uani 1 1 d . . .
C18 C 0.76304(13) 0.2503(2) -0.23141(11) 0.0281(6) Uani 1 1 d . . .
C19 C 0.68623(12) 0.1940(2) -0.26986(10) 0.0382(7) Uani 1 1 d . . .
H19A H 0.6565 0.2586 -0.2996 0.057 Uiso 1 1 calc R . .
H19B H 0.6564 0.1656 -0.2387 0.057 Uiso 1 1 calc R . .
H19C H 0.6963 0.1215 -0.2961 0.057 Uiso 1 1 calc R . .
C20 C 0.74705(12) 0.36874(19) -0.19394(11) 0.0363(7) Uani 1 1 d . . .
H20A H 0.7964 0.4038 -0.1680 0.055 Uiso 1 1 calc R . .
H20B H 0.7143 0.3456 -0.1641 0.055 Uiso 1 1 calc R . .
H20C H 0.7202 0.4325 -0.2258 0.055 Uiso 1 1 calc R . .
C21 C 0.80775(13) 0.2950(2) -0.28160(11) 0.0452(8) Uani 1 1 d . . .
H21A H 0.8580 0.3304 -0.2578 0.068 Uiso 1 1 calc R . .
H21B H 0.7775 0.3604 -0.3104 0.068 Uiso 1 1 calc R . .
H21C H 0.8163 0.2228 -0.3087 0.068 Uiso 1 1 calc R . .
C22 C 1.00977(13) -0.0094(2) -0.15028(11) 0.0277(6) Uani 1 1 d . . .
C23 C 1.05995(12) 0.1106(2) -0.14426(11) 0.0481(8) Uani 1 1 d . . .
H23A H 1.0351 0.1717 -0.1786 0.072 Uiso 1 1 calc R . .
H23B H 1.1115 0.0883 -0.1500 0.072 Uiso 1 1 calc R . .
H23C H 1.0653 0.1487 -0.1003 0.072 Uiso 1 1 calc R . .
C24 C 1.00286(12) -0.0691(2) -0.21878(10) 0.0382(7) Uani 1 1 d . . .
H24A H 0.9735 -0.1487 -0.2221 0.057 Uiso 1 1 calc R . .
H24B H 1.0549 -0.0865 -0.2248 0.057 Uiso 1 1 calc R . .
H24C H 0.9757 -0.0102 -0.2533 0.057 Uiso 1 1 calc R . .
C25 C 1.05118(12) -0.1037(2) -0.09813(11) 0.0470(8) Uani 1 1 d . . .
H25A H 1.0577 -0.0666 -0.0539 0.071 Uiso 1 1 calc R . .
H25B H 1.1023 -0.1237 -0.1054 0.071 Uiso 1 1 calc R . .
H25C H 1.0203 -0.1817 -0.1014 0.071 Uiso 1 1 calc R . .
C26 C 0.69812(16) -0.0340(3) 0.28004(12) 0.0393(7) Uani 1 1 d . . .
C27A C 0.7772(3) 0.0382(5) 0.3108(2) 0.0628(19) Uani 0.701(8) 1 d P A 1
H27A H 0.7687 0.1301 0.3060 0.094 Uiso 0.701(8) 1 calc PR A 1
H27B H 0.8164 0.0123 0.2875 0.094 Uiso 0.701(8) 1 calc PR A 1
H27C H 0.7953 0.0169 0.3580 0.094 Uiso 0.701(8) 1 calc PR A 1
C28A C 0.7116(4) -0.1713(7) 0.2865(3) 0.060(2) Uani 0.701(8) 1 d P A 1
H28A H 0.7477 -0.1968 0.2601 0.090 Uiso 0.701(8) 1 calc PR A 1
H28B H 0.6622 -0.2163 0.2706 0.090 Uiso 0.701(8) 1 calc PR A 1
H28C H 0.7340 -0.1926 0.3333 0.090 Uiso 0.701(8) 1 calc PR A 1
C29A C 0.6441(3) 0.0139(6) 0.3206(2) 0.064(2) Uani 0.701(8) 1 d P A 1
H29A H 0.6375 0.1060 0.3148 0.096 Uiso 0.701(8) 1 calc PR A 1
H29B H 0.6662 -0.0055 0.3676 0.096 Uiso 0.701(8) 1 calc PR A 1
H29C H 0.5934 -0.0279 0.3056 0.096 Uiso 0.701(8) 1 calc PR A 1
C27B C 0.7619(9) -0.136(2) 0.2940(7) 0.097(9) Uani 0.299(8) 1 d P A 2
H27D H 0.7472 -0.2054 0.2620 0.146 Uiso 0.299(8) 1 calc PR A 2
H27E H 0.7682 -0.1690 0.3391 0.146 Uiso 0.299(8) 1 calc PR A 2
H27F H 0.8110 -0.0985 0.2899 0.146 Uiso 0.299(8) 1 calc PR A 2
C28B C 0.6257(6) -0.1090(17) 0.2975(5) 0.084(7) Uani 0.299(8) 1 d P A 2
H28D H 0.6127 -0.1837 0.2688 0.126 Uiso 0.299(8) 1 calc PR A 2
H28E H 0.5805 -0.0524 0.2903 0.126 Uiso 0.299(8) 1 calc PR A 2
H28F H 0.6402 -0.1361 0.3441 0.126 Uiso 0.299(8) 1 calc PR A 2
C29B C 0.7171(9) 0.0674(11) 0.3258(5) 0.071(5) Uani 0.299(8) 1 d P A 2
H29D H 0.6783 0.1351 0.3132 0.107 Uiso 0.299(8) 1 calc PR A 2
H29E H 0.7686 0.1007 0.3256 0.107 Uiso 0.299(8) 1 calc PR A 2
H29F H 0.7175 0.0368 0.3704 0.107 Uiso 0.299(8) 1 calc PR A 2
C30 C 0.52217(13) 0.2315(2) 0.09683(11) 0.0285(6) Uani 1 1 d . . .
C31 C 0.45943(12) 0.1748(2) 0.03998(11) 0.0387(7) Uani 1 1 d . . .
H31A H 0.4829 0.1481 0.0042 0.058 Uiso 1 1 calc R . .
H31B H 0.4194 0.2389 0.0231 0.058 Uiso 1 1 calc R . .
H31C H 0.4358 0.1012 0.0562 0.058 Uiso 1 1 calc R . .
C32 C 0.48343(13) 0.2631(2) 0.15302(11) 0.0436(7) Uani 1 1 d . . .
H32A H 0.4615 0.1855 0.1671 0.065 Uiso 1 1 calc R . .
H32B H 0.4418 0.3252 0.1372 0.065 Uiso 1 1 calc R . .
H32C H 0.5222 0.2989 0.1907 0.065 Uiso 1 1 calc R . .
C33 C 0.55215(12) 0.3574(2) 0.07469(11) 0.0392(7) Uani 1 1 d . . .
H33A H 0.5850 0.4005 0.1133 0.059 Uiso 1 1 calc R . .
H33B H 0.5079 0.4119 0.0544 0.059 Uiso 1 1 calc R . .
H33C H 0.5826 0.3398 0.0423 0.059 Uiso 1 1 calc R . .
C34 C 0.77557(13) 0.2804(2) 0.01282(11) 0.0349(7) Uani 1 1 d . . .
H34A H 0.7844 0.2745 0.0617 0.042 Uiso 1 1 calc R . .
H34B H 0.8242 0.2796 -0.0024 0.042 Uiso 1 1 calc R . .
C35 C 0.71643(13) 0.36680(19) -0.02031(11) 0.0339(7) Uani 1 1 d . . .
H35A H 0.7280 0.4187 -0.0564 0.041 Uiso 1 1 calc R . .
H35B H 0.6882 0.4136 0.0078 0.041 Uiso 1 1 calc R . .
C36 C 0.53056(13) 0.3518(2) -0.10537(11) 0.0495(8) Uani 1 1 d . . .
H36A H 0.4895 0.3730 -0.1449 0.074 Uiso 1 1 calc R . .
H36B H 0.5633 0.4266 -0.0911 0.074 Uiso 1 1 calc R . .
H36C H 0.5070 0.3252 -0.0696 0.074 Uiso 1 1 calc R . .
C37 C 0.52669(13) 0.1399(2) -0.14684(11) 0.0486(8) Uani 1 1 d . . .
H37A H 0.5013 0.1103 -0.1127 0.073 Uiso 1 1 calc R . .
H37B H 0.5577 0.0707 -0.1587 0.073 Uiso 1 1 calc R . .
H37C H 0.4871 0.1666 -0.1863 0.073 Uiso 1 1 calc R . .
C41 C 0.9722(8) 0.5208(8) 0.8889(4) 0.371(16) Uani 0.50 1 d PD B -3
H41A H 0.9498 0.4903 0.8437 0.556 Uiso 0.50 1 calc PR B -3
H41B H 1.0161 0.5772 0.8890 0.556 Uiso 0.50 1 calc PR B -3
H41C H 0.9325 0.5674 0.9048 0.556 Uiso 0.50 1 calc PR B -3
C42 C 1.0005(6) 0.4068(7) 0.9349(4) 0.213(7) Uani 0.50 1 d PD B -3
H42A H 0.9702 0.3307 0.9160 0.320 Uiso 0.50 1 calc PR B -3
H42B H 1.0557 0.3900 0.9359 0.320 Uiso 0.50 1 calc PR B -3
C43 C 0.9933(6) 0.4262(8) 1.0064(3) 0.178(6) Uani 0.50 1 d PD B -3
H43A H 1.0048 0.3447 1.0307 0.268 Uiso 0.50 1 calc PR B -3
H43B H 0.9389 0.4493 1.0051 0.268 Uiso 0.50 1 calc PR B -3
C44 C 1.0476(5) 0.5294(9) 1.0450(4) 0.136(5) Uani 0.50 1 d PD B -3
H44A H 1.0421 0.6072 1.0175 0.203 Uiso 0.50 1 calc PR B -3
H44B H 1.1021 0.5000 1.0526 0.203 Uiso 0.50 1 calc PR B -3
C45 C 1.0312(5) 0.5626(8) 1.1124(3) 0.128(5) Uani 0.50 1 d PD B -3
H45A H 0.9792 0.5326 1.1132 0.193 Uiso 0.50 1 calc PR B -3
H45B H 1.0339 0.6550 1.1187 0.193 Uiso 0.50 1 calc PR B -3
H45C H 1.0700 0.5215 1.1481 0.193 Uiso 0.50 1 calc PR B -3

loop_
_atom_site_aniso_label
_atom_site_aniso_U_11
_atom_site_aniso_U_22
_atom_site_aniso_U_33
_atom_site_aniso_U_23
_atom_site_aniso_U_13
_atom_site_aniso_U_12
Ti1 0.0310(3) 0.0256(2) 0.0226(2) 0.0003(2) 0.0113(2) 0.0044(2)
O1 0.0249(10) 0.0283(10) 0.0201(8) 0.0007(7) 0.0080(7) 0.0071(8)
O2 0.0265(10) 0.0290(10) 0.0235(9) 0.0047(8) 0.0095(8) 0.0050(8)
N1 0.0226(12) 0.0251(12) 0.0189(10) -0.0021(9) 0.0034(9) 0.0025(10)
N2 0.0292(14) 0.0224(12) 0.0378(13) -0.0012(10) 0.0032(10) 0.0091(10)
C1 0.0237(15) 0.0239(15) 0.0199(13) -0.0053(11) 0.0046(12) 0.0027(12)
C2 0.0281(16) 0.0273(16) 0.0193(13) -0.0025(11) 0.0077(11) 0.0018(12)
C3 0.0316(16) 0.0294(15) 0.0189(13) -0.0024(11) 0.0097(12) -0.0014(13)
C4 0.0257(16) 0.0288(15) 0.0162(13) -0.0058(11) 0.0034(11) 0.0014(12)
C5 0.0275(16) 0.0246(15) 0.0170(13) -0.0029(11) 0.0021(11) 0.0051(12)
C6 0.0282(16) 0.0223(14) 0.0148(12) -0.0031(11) 0.0052(11) 0.0006(12)
C7 0.0197(15) 0.0273(15) 0.0161(12) -0.0042(11) -0.0010(11) 0.0046(12)
C8 0.0313(16) 0.0291(16) 0.0217(13) -0.0022(12) 0.0065(11) 0.0085(13)
C9 0.0327(16) 0.0213(14) 0.0259(14) 0.0024(12) 0.0049(12) 0.0062(12)
C10 0.0309(16) 0.0296(16) 0.0207(13) 0.0054(12) 0.0048(11) 0.0020(13)
C11 0.0214(15) 0.0290(15) 0.0196(13) 0.0013(12) 0.0028(11) 0.0052(12)
C12 0.0243(15) 0.0272(15) 0.0224(13) 0.0009(12) 0.0068(12) 0.0028(12)
C13 0.0284(16) 0.0343(16) 0.0241(14) 0.0027(12) 0.0056(12) 0.0074(12)
C14 0.0310(17) 0.0372(17) 0.0237(14) 0.0004(13) 0.0075(12) 0.0031(13)
C15 0.0327(17) 0.0326(16) 0.0261(14) -0.0044(12) 0.0141(12) -0.0015(13)
C16 0.0258(15) 0.0259(15) 0.0282(14) -0.0008(12) 0.0109(12) -0.0025(12)
C17 0.0238(15) 0.0277(15) 0.0212(13) 0.0014(12) 0.0068(12) -0.0019(12)
C18 0.0302(17) 0.0315(16) 0.0236(14) 0.0061(12) 0.0088(12) 0.0130(13)
C19 0.0408(17) 0.0444(18) 0.0254(14) 0.0041(13) 0.0005(12) 0.0157(15)
C20 0.0457(18) 0.0284(16) 0.0366(15) 0.0057(13) 0.0133(13) 0.0051(13)
C21 0.0530(19) 0.055(2) 0.0327(15) 0.0215(14) 0.0198(14) 0.0251(15)
C22 0.0217(15) 0.0392(17) 0.0215(13) -0.0033(13) 0.0039(12) 0.0031(13)
C23 0.0299(18) 0.066(2) 0.0471(18) -0.0130(16) 0.0065(14) -0.0036(15)
C24 0.0323(17) 0.0517(19) 0.0339(16) -0.0003(14) 0.0143(13) 0.0085(14)
C25 0.0298(17) 0.079(2) 0.0329(16) 0.0018(15) 0.0081(13) 0.0194(15)
C26 0.048(2) 0.051(2) 0.0195(15) 0.0064(14) 0.0098(14) 0.0148(17)
C27A 0.066(4) 0.083(4) 0.026(3) 0.008(3) -0.013(3) 0.001(3)
C28A 0.104(6) 0.051(3) 0.033(3) 0.022(3) 0.033(4) 0.018(5)
C29A 0.071(4) 0.099(6) 0.027(2) 0.013(3) 0.020(3) 0.038(4)
C27B 0.109(15) 0.17(2) 0.007(5) 0.023(9) 0.001(10) 0.074(16)
C28B 0.068(9) 0.129(16) 0.043(7) 0.052(9) -0.011(6) -0.040(9)
C29B 0.085(14) 0.096(11) 0.026(6) 0.015(7) 0.000(7) -0.024(9)
C30 0.0287(16) 0.0274(15) 0.0323(15) 0.0011(12) 0.0131(13) 0.0039(13)
C31 0.0268(16) 0.0423(17) 0.0467(16) 0.0092(15) 0.0087(13) 0.0078(14)
C32 0.0451(19) 0.0449(18) 0.0495(18) 0.0075(15) 0.0280(15) 0.0149(14)
C33 0.0473(18) 0.0334(17) 0.0431(16) -0.0027(13) 0.0227(14) 0.0091(14)
C34 0.0363(17) 0.0394(17) 0.0302(15) -0.0095(13) 0.0103(13) -0.0066(13)
C35 0.0499(19) 0.0251(15) 0.0317(15) -0.0034(12) 0.0196(13) -0.0022(13)
C36 0.057(2) 0.054(2) 0.0407(16) 0.0130(15) 0.0174(14) 0.0229(16)
C37 0.0425(19) 0.052(2) 0.0444(18) 0.0111(15) -0.0025(14) 0.0060(16)
C41 0.094(10) 0.058(8) 0.87(4) 0.115(17) -0.053(18) -0.007(8)
C42 0.207(15) 0.272(17) 0.153(11) -0.024(11) 0.028(11) 0.172(11)
C43 0.143(10) 0.236(14) 0.119(9) 0.099(10) -0.037(8) -0.089(10)
C44 0.116(9) 0.204(14) 0.109(8) 0.096(9) 0.070(8) -0.001(9)
C45 0.105(8) 0.062(7) 0.165(11) 0.041(6) -0.069(7) -0.001(6)

loop_
_atom_type_symbol
_atom_type_description
_atom_type_scat_dispersion_real
_atom_type_scat_dispersion_imag
_atom_type_scat_source
C C 0.0033 0.0016 'International Tables Vol C Tables 4.2.6.8 and 6.1.1.4'
H H 0.0000 0.0000 'International Tables Vol C Tables 4.2.6.8 and 6.1.1.4'
N N 0.0061 0.0033 'International Tables Vol C Tables 4.2.6.8 and 6.1.1.4'
O O 0.0106 0.0060 'International Tables Vol C Tables 4.2.6.8 and 6.1.1.4'
Ti Ti 0.2776 0.4457 'International Tables Vol C Tables 4.2.6.8 and 6.1.1.4'

loop_
_geom_angle_atom_site_label_1
_geom_angle_atom_site_label_2
_geom_angle_atom_site_label_3
_geom_angle
_geom_angle_publ_flag
O2 Ti1 O1 143.01(6) yes
O2 Ti1 C34 108.97(8) yes
O1 Ti1 C34 106.60(8) yes
O2 Ti1 C35 105.92(8) yes
O1 Ti1 C35 107.80(8) yes
C34 Ti1 C35 39.59(7) yes
O2 Ti1 N1 85.62(6) yes
O1 Ti1 N1 85.47(6) yes
C34 Ti1 N1 88.55(8) yes
C35 Ti1 N1 128.08(7) yes
O2 Ti1 N2 88.05(6) yes
O1 Ti1 N2 78.12(6) yes
C34 Ti1 N2 127.60(8) yes
C35 Ti1 N2 88.49(8) yes
N1 Ti1 N2 143.18(7) yes
C1 O1 Ti1 126.81(13) ?
C17 O2 Ti1 129.15(13) ?
C11 N1 C7 117.98(19) ?
C11 N1 Ti1 120.03(15) ?
C7 N1 Ti1 119.33(15) ?
C36 N2 C37 108.71(18) ?
C36 N2 Ti1 120.91(14) ?
C37 N2 Ti1 108.43(13) ?
O1 C1 C6 118.8(2) ?
O1 C1 C2 120.8(2) ?
C6 C1 C2 120.3(2) ?
C3 C2 C1 117.0(2) ?
C3 C2 C18 121.6(2) ?
C1 C2 C18 121.3(2) ?
C2 C3 C4 124.7(2) ?
C5 C4 C3 116.6(2) ?
C5 C4 C22 123.5(2) ?
C3 C4 C22 119.9(2) ?
C4 C5 C6 121.8(2) ?
C1 C6 C5 119.4(2) ?
C1 C6 C7 122.4(2) ?
C5 C6 C7 118.2(2) ?
N1 C7 C8 120.7(2) ?
N1 C7 C6 120.9(2) ?
C8 C7 C6 118.5(2) ?
C9 C8 C7 120.9(2) ?
C8 C9 C10 118.1(2) ?
C9 C10 C11 120.8(2) ?
N1 C11 C10 121.0(2) ?
N1 C11 C12 120.9(2) ?
C10 C11 C12 118.1(2) ?
C17 C12 C13 119.4(2) ?
C17 C12 C11 122.8(2) ?
C13 C12 C11 117.7(2) ?
C14 C13 C12 122.4(2) ?
C13 C14 C15 116.6(2) ?
C13 C14 C26 121.7(2) ?
C15 C14 C26 121.7(2) ?
C16 C15 C14 124.2(2) ?
C15 C16 C17 117.2(2) ?
C15 C16 C30 121.7(2) ?
C17 C16 C30 121.2(2) ?
O2 C17 C12 119.4(2) ?
O2 C17 C16 120.6(2) ?
C12 C17 C16 120.0(2) ?
C19 C18 C21 108.06(19) ?
C19 C18 C20 109.22(19) ?
C21 C18 C20 106.75(19) ?
C19 C18 C2 110.73(19) ?
C21 C18 C2 111.86(19) ?
C20 C18 C2 110.09(18) ?
C25 C22 C4 112.25(19) ?
C25 C22 C24 107.99(19) ?
C4 C22 C24 109.44(17) ?
C25 C22 C23 108.15(19) ?
C4 C22 C23 110.00(19) ?
C24 C22 C23 108.93(19) ?
C29B C26 C28A 132.5(5) ?
C29B C26 C29A 56.7(5) ?
C28A C26 C29A 112.9(4) ?
C29B C26 C27B 111.0(8) ?
C28A C26 C27B 36.6(7) ?
C29A C26 C27B 131.9(6) ?
C29B C26 C14 115.1(5) ?
C28A C26 C14 111.2(3) ?
C29A C26 C14 113.0(2) ?
C27B C26 C14 113.6(6) ?
C29B C26 C27A 47.7(6) ?
C28A C26 C27A 109.1(3) ?
C29A C26 C27A 103.7(3) ?
C27B C26 C27A 73.8(7) ?
C14 C26 C27A 106.4(2) ?
C29B C26 C28B 106.6(7) ?
C28A C26 C28B 67.7(6) ?
C29A C26 C28B 52.4(5) ?
C27B C26 C28B 101.9(7) ?
C14 C26 C28B 107.5(4) ?
C27A C26 C28B 144.4(4) ?
C31 C30 C32 107.17(19) ?
C31 C30 C16 110.21(19) ?
C32 C30 C16 112.19(19) ?
C31 C30 C33 110.10(19) ?
C32 C30 C33 107.12(18) ?
C16 C30 C33 109.96(18) ?
C35 C34 Ti1 71.52(12) ?
C34 C35 Ti1 68.89(12) ?
C43 C42 C41 113.81(11) ?
C42 C43 C44 113.90(11) ?
C43 C44 C45 113.48(11) ?

loop_
_geom_bond_atom_site_label_1
_geom_bond_atom_site_label_2
_geom_bond_distance
_geom_bond_publ_flag
Ti1 O2 1.8924(14) yes
Ti1 O1 1.9014(14) yes
Ti1 C34 2.093(2) yes
Ti1 C35 2.128(2) yes
Ti1 N1 2.2288(17) yes
Ti1 N2 2.2677(17) yes
O1 C1 1.351(2) ?
O2 C17 1.347(2) ?
N1 C11 1.369(3) ?
N1 C7 1.370(3) ?
N2 C36 1.458(2) ?
N2 C37 1.478(2) ?
C1 C6 1.401(3) ?
C1 C2 1.410(3) ?
C2 C3 1.380(3) ?
C2 C18 1.547(3) ?
C3 C4 1.401(3) ?
C4 C5 1.375(3) ?
C4 C22 1.529(3) ?
C5 C6 1.407(3) ?
C6 C7 1.481(3) ?
C7 C8 1.403(3) ?
C8 C9 1.365(3) ?
C9 C10 1.373(3) ?
C10 C11 1.393(3) ?
C11 C12 1.478(3) ?
C12 C17 1.397(3) ?
C12 C13 1.402(3) ?
C13 C14 1.384(3) ?
C14 C15 1.398(3) ?
C14 C26 1.542(3) ?
C15 C16 1.389(3) ?
C16 C17 1.426(3) ?
C16 C30 1.534(3) ?
C18 C19 1.520(3) ?
C18 C21 1.533(3) ?
C18 C20 1.533(3) ?
C22 C25 1.518(3) ?
C22 C24 1.533(3) ?
C22 C23 1.533(3) ?
C26 C29B 1.414(11) ?
C26 C28A 1.466(7) ?
C26 C29A 1.512(4) ?
C26 C27B 1.535(17) ?
C26 C27A 1.584(5) ?
C26 C28B 1.625(10) ?
C30 C31 1.530(3) ?
C30 C32 1.532(3) ?
C30 C33 1.540(3) ?
C34 C35 1.430(2) ?
C41 C42 1.5389(10) ?
C42 C43 1.5373(10) ?
C43 C44 1.5397(10) ?
C44 C45 1.5409(10) ?
